data_7126759
loop_
_publ_author_name
'Shi, Dongliang'
'Yang, Xiaoping'
'Ma, Yanan'
'Niu, Mengyu'
'Jones, Richard A.'

_publ_section_title
;
 Construction of 14-metal lanthanide nanorings with NIR luminescence
 response to ions.
;
_journal_issue 61
_journal_name_full 'Chemical communications (Cambridge, England)'
_journal_page_first 8651
_journal_page_last 8654
_journal_paper_doi 10.1039/d0cc04242k
_journal_volume 56
_journal_year 2020
_chemical_formula_sum 'C178 H162 Gd14 N8 O82'
_chemical_formula_weight 5926.66
_space_group_IT_number 15
_space_group_name_Hall '-C 2yc'
_space_group_name_H-M_alt 'C 1 2/c 1'
_symmetry_cell_setting monoclinic
_symmetry_space_group_name_H-M 'C 1 2/c 1'
_atom_sites_solution_hydrogens geom
_atom_sites_solution_primary direct
_atom_sites_solution_secondary difmap
_audit_creation_method SHELXL-97
_audit_update_record
;
2020-04-01 deposited with the CCDC.	2020-06-22 downloaded from the CCDC.
;
_cell_angle_alpha 90.00
_cell_angle_beta 104.641(3)
_cell_angle_gamma 90.00
_cell_formula_units_Z 4
_cell_length_a 33.900(6)
_cell_length_b 21.086(3)
_cell_length_c 37.720(6)
_cell_measurement_reflns_used 8795
_cell_measurement_temperature 190(1)
_cell_measurement_theta_max 27.1288
_cell_measurement_theta_min 1.2980
_cell_volume 26087(7)
_computing_cell_refinement 'Collect software, Nonius B.V. 1998'
_computing_data_collection 'Collect software, Nonius B.V. 1998'
_computing_data_reduction
;
DENZO and Scalepack (Otwinoski and Minor, 1997)
;
_computing_molecular_graphics 'XP SHELXTL/PC, Siemens Analytical'
_computing_structure_refinement 'XL SHELXTL/PC, Siemens Analytical'
_computing_structure_solution
;

SIR97 - Altomare A., Burla M.C., Camalli M., Cascarano G.L., Giacovazzo C., 
Guagliardi A., Moliterni A.G.G., Polidori G.,Spagna R.
;
_diffrn_ambient_temperature 190(1)
_diffrn_detector_area_resol_mean 13.6612
_diffrn_measured_fraction_theta_full 0.982
_diffrn_measured_fraction_theta_max 0.982
_diffrn_measurement_device_type 'Mercury2 (2x2 bin mode)'
_diffrn_measurement_method dtprofit.ref
_diffrn_radiation_monochromator graphite
_diffrn_radiation_source 'fine-focus sealed tube'
_diffrn_radiation_type MoK\a
_diffrn_radiation_wavelength 0.71073
_diffrn_reflns_av_R_equivalents 0.0000
_diffrn_reflns_av_sigmaI/netI 0.0445
_diffrn_reflns_limit_h_max 39
_diffrn_reflns_limit_h_min -40
_diffrn_reflns_limit_k_max 24
_diffrn_reflns_limit_k_min 0
_diffrn_reflns_limit_l_max 44
_diffrn_reflns_limit_l_min 0
_diffrn_reflns_number 22559
_diffrn_reflns_theta_full 25.00
_diffrn_reflns_theta_max 25.00
_diffrn_reflns_theta_min 3.09
_exptl_absorpt_coefficient_mu 3.575
_exptl_absorpt_correction_T_max 1.0000
_exptl_absorpt_correction_T_min 0.7211
_exptl_absorpt_correction_type multi-scan
_exptl_absorpt_process_details 'DENZO and Scalepack (Otwinoski and Minor, 1997)'
_exptl_crystal_colour Red
_exptl_crystal_density_diffrn 1.509
_exptl_crystal_density_method 'not measured'
_exptl_crystal_description Block
_exptl_crystal_F_000 11352
_exptl_crystal_size_max 0.17
_exptl_crystal_size_mid 0.11
_exptl_crystal_size_min 0.10
_platon_squeeze_details
;
;
_refine_diff_density_max 2.210
_refine_diff_density_min -3.484
_refine_diff_density_rms 0.272
_refine_ls_extinction_method none
_refine_ls_goodness_of_fit_ref 1.086
_refine_ls_hydrogen_treatment constr
_refine_ls_matrix_type full
_refine_ls_number_parameters 1270
_refine_ls_number_reflns 22559
_refine_ls_number_restraints 905
_refine_ls_restrained_S_all 1.033
_refine_ls_R_factor_all 0.1311
_refine_ls_R_factor_gt 0.0902
_refine_ls_shift/su_max 0.000
_refine_ls_shift/su_mean 0.000
_refine_ls_structure_factor_coef Fsqd
_refine_ls_weighting_details 'calc w=1/[\s^2^(Fo^2^)+(0.2000P)^2^+0.0000P] where P=(Fo^2^+2Fc^2^)/3'
_refine_ls_weighting_scheme calc
_refine_ls_wR_factor_gt 0.1866
_refine_ls_wR_factor_ref 0.2264
_reflns_number_gt 12366
_reflns_number_total 22559
_reflns_threshold_expression >2sigma(I)
_cod_data_source_file d0cc04242k2.cif
_cod_data_source_block cluster-2
_cod_depositor_comments
;
The following automatic conversions were performed:

data item '_exptl_absorpt_correction_type' value 'Multi-scan' was
changed to 'multi-scan' in accordance with the
/home/data/users/saulius/crontab/automatic-downloads/rss-feeds/RSC/lib/dictionaries/cif_core.dic
dictionary named 'cif_core.dic' version 2.4.2 last updated on
2011-04-26.

data item '_symmetry_cell_setting' value 'Monoclinic' was changed to
'monoclinic' in accordance with the
/home/data/users/saulius/crontab/automatic-downloads/rss-feeds/RSC/lib/dictionaries/cif_core.dic
dictionary named 'cif_core.dic' version 2.4.2 last updated on
2011-04-26.

Automatic conversion script
Id: cif_fix_values 7556 2019-12-06 15:28:31Z antanas 

 Adding full bibliography for 7126758--7126759.cif.
;
_cod_original_sg_symbol_H-M C2/c
_cod_database_code 7126759

loop_
_symmetry_equiv_pos_as_xyz
'x, y, z'
'-x, y, -z+1/2'
'x+1/2, y+1/2, z'
'-x+1/2, y+1/2, -z+1/2'
'-x, -y, -z'
'x, -y, z-1/2'
'-x+1/2, -y+1/2, -z'
'x+1/2, -y+1/2, z-1/2'

loop_
_atom_site_label
_atom_site_type_symbol
_atom_site_fract_x
_atom_site_fract_y
_atom_site_fract_z
_atom_site_U_iso_or_equiv
_atom_site_adp_type
_atom_site_occupancy
_atom_site_symmetry_multiplicity
_atom_site_calc_flag
_atom_site_refinement_flags
_atom_site_disorder_assembly
_atom_site_disorder_group
Gd1 Gd 0.20374(7) 0.79248(14) 0.34236(6) 0.0725(13) Uani 1 1 d U . .
Gd2 Gd 0.25069(7) 0.86277(14) 0.27340(6) 0.0738(13) Uani 1 1 d U . .
Gd3 Gd 0.22653(7) 0.84362(14) 0.17103(6) 0.0737(12) Uani 1 1 d U . .
Gd4 Gd 0.13637(7) 0.84557(14) 0.08891(6) 0.0709(13) Uani 1 1 d U . .
Gd5 Gd 0.03974(6) 0.93332(13) 0.07554(5) 0.0614(12) Uani 1 1 d U . .
Gd6 Gd -0.06208(7) 0.86458(14) 0.05983(6) 0.0657(12) Uani 1 1 d U . .
Gd7 Gd -0.14996(7) 0.88101(15) 0.10117(6) 0.0811(13) Uani 1 1 d U . .
N1 N 0.2035(15) 1.053(2) 0.2890(12) 0.206(19) Uani 1 1 d DU . .
N2 N 0.0206(11) 1.037(2) 0.1757(11) 0.088(13) Uani 1 1 d DU . .
N3 N 0.0705(19) 0.663(3) 0.0544(17) 0.21(2) Uani 1 1 d U . .
N4 N 0.0874(9) 0.6794(17) 0.2858(9) 0.182(17) Uani 1 1 d DU . .
O1 O 0.1926(8) 0.9568(15) 0.4372(7) 0.071(9) Uani 1 1 d DU . .
O2 O 0.2114(8) 0.8777(15) 0.3843(7) 0.073(9) Uani 1 1 d DU . .
O3 O 0.2574(8) 0.8582(14) 0.3357(8) 0.069(9) Uani 1 1 d DU . .
O4 O 0.3217(10) 0.9078(19) 0.2922(9) 0.167(12) Uani 1 1 d DU . .
O5 O 0.2737(6) 0.8878(12) 0.2198(5) 0.031(7) Uani 1 1 d U . .
O6 O 0.2717(7) 0.9082(14) 0.1486(6) 0.061(8) Uani 1 1 d U . .
O7 O 0.2192(8) 0.6760(17) 0.3454(9) 0.084(10) Uani 1 1 d U . .
O8 O 0.2368(7) 0.7640(14) 0.2951(7) 0.054(8) Uani 1 1 d U . .
O9 O 0.2318(7) 0.7823(18) 0.2254(7) 0.065(9) Uani 1 1 d U . .
O10 O 0.1393(7) 0.8577(14) 0.3369(7) 0.059(9) Uani 1 1 d U . .
O11 O 0.1843(7) 0.8627(12) 0.2871(6) 0.044(8) Uani 1 1 d U . .
O12 O 0.1924(7) 0.8929(14) 0.2183(6) 0.054(8) Uani 1 1 d U . .
O13 O 0.1581(10) 0.7818(18) 0.0400(9) 0.105(11) Uani 1 1 d U . .
O14 O 0.2020(9) 0.8006(16) 0.1089(8) 0.084(10) Uani 1 1 d U . .
O15 O 0.2693(8) 0.7681(16) 0.1586(8) 0.081(10) Uani 1 1 d U . .
O16 O 0.1521(7) 0.7985(14) 0.1580(7) 0.061(8) Uani 1 1 d U . .
O17 O 0.0795(7) 0.8557(14) 0.1154(7) 0.067(9) Uani 1 1 d U . .
O18 O 0.0003(6) 0.8688(13) 0.1095(6) 0.040(7) Uani 1 1 d U . .
O19 O -0.0826(8) 0.8015(15) 0.0018(8) 0.077(9) Uani 1 1 d U . .
O20 O -0.0054(7) 0.8680(14) 0.0326(7) 0.059(9) Uani 1 1 d U . .
O21 O 0.0749(7) 0.8618(13) 0.0429(7) 0.051(8) Uani 1 1 d U . .
O22 O -0.0922(8) 0.9360(13) 0.0032(7) 0.057(8) Uani 1 1 d U . .
O23 O -0.1389(6) 0.8690(11) 0.0422(6) 0.023(7) Uani 1 1 d U . .
O24 O -0.2109(11) 0.818(2) 0.0372(11) 0.143(14) Uani 1 1 d U . .
H24A H -0.2339 0.8028 0.0319 0.214 Uiso 1 1 calc R . .
O25 O -0.0311(7) 0.7607(15) 0.0728(6) 0.055(8) Uani 1 1 d U . .
O26 O -0.0949(7) 0.8060(17) 0.0960(6) 0.048(8) Uani 1 1 d U . .
O27 O -0.1693(7) 0.7772(14) 0.1086(6) 0.056(8) Uani 1 1 d U . .
O28 O -0.1457(8) 0.9824(18) 0.1344(7) 0.069(9) Uani 1 1 d U . .
O29 O -0.0906(6) 0.9362(14) 0.0966(5) 0.028(7) Uani 1 1 d U . .
O30 O -0.0294(7) 0.9676(14) 0.0671(6) 0.046(8) Uani 1 1 d U . .
O31 O 0.0547(8) 1.0545(16) 0.0745(7) 0.076(9) Uani 1 1 d U . .
O32 O 0.1093(7) 0.9505(13) 0.0895(6) 0.043(8) Uani 1 1 d U . .
O33 O 0.1792(6) 0.9123(17) 0.1333(6) 0.044(8) Uani 1 1 d U . .
O34 O 0.2359(9) 0.9749(17) 0.2804(8) 0.139(10) Uani 1 1 d DU . .
O35 O 0.0454(8) 0.9801(14) 0.1368(7) 0.067(9) Uani 1 1 d U . .
O36 O 0.1095(10) 0.739(2) 0.0856(9) 0.154(11) Uani 1 1 d DU . .
O37 O 0.1466(7) 0.7302(14) 0.3019(7) 0.064(9) Uani 1 1 d DU . .
O38 O 0.2647(11) 0.763(2) 0.3975(10) 0.157(16) Uani 1 1 d U . .
H38C H 0.2775 0.7965 0.4047 0.188 Uiso 1 1 d R . .
H38A H 0.2564 0.7465 0.4150 0.235 Uiso 1 1 d R . .
O39 O 0.3156(14) 0.782(2) 0.2807(13) 0.21(2) Uani 1 1 d U . .
H39C H 0.3100 0.7465 0.2891 0.247 Uiso 1 1 d R . .
H39A H 0.3204 0.7764 0.2598 0.308 Uiso 1 1 d R . .
O40 O 0.1695(7) 0.9167(14) 0.0521(7) 0.075(9) Uani 1 1 d U . .
H40B H 0.1946 0.9078 0.0564 0.090 Uiso 1 1 d R . .
H40A H 0.1582 0.9101 0.0296 0.113 Uiso 1 1 d R . .
O41 O 0.0367(7) 0.9752(13) 0.0112(6) 0.059(8) Uani 1 1 d U . .
H41B H 0.0394 0.9440 -0.0023 0.070 Uiso 1 1 d R . .
H41A H 0.0560 1.0012 0.0126 0.088 Uiso 1 1 d R . .
C1 C 0.2291(11) 0.991(2) 0.4358(12) 0.108(19) Uani 1 1 d DU . .
H1B H 0.2371 1.0264 0.4508 0.129 Uiso 1 1 calc R . .
C2 C 0.2532(12) 0.971(2) 0.4111(11) 0.078(15) Uani 1 1 d DU . .
C3 C 0.2878(14) 1.013(3) 0.4135(16) 0.13(2) Uani 1 1 d DU . .
H3A H 0.2962 1.0413 0.4329 0.160 Uiso 1 1 calc R . .
C4 C 0.309(2) 1.009(3) 0.3846(17) 0.20(3) Uani 1 1 d DU . .
H4A H 0.3209 1.0436 0.3760 0.235 Uiso 1 1 calc R . .
C5 C 0.3092(14) 0.945(3) 0.3708(16) 0.15(3) Uani 1 1 d DU . .
H5A H 0.3333 0.9273 0.3678 0.183 Uiso 1 1 calc R . .
C6 C 0.2717(12) 0.9088(18) 0.3617(10) 0.078(15) Uani 1 1 d DU . .
C7 C 0.2483(12) 0.915(2) 0.3888(13) 0.12(2) Uani 1 1 d DU . .
C8 C 0.3559(16) 0.941(4) 0.2840(10) 0.24(4) Uani 1 1 d DU . .
H8A H 0.3792 0.9571 0.3000 0.284 Uiso 1 1 calc R . .
C9 C 0.3440(14) 0.942(3) 0.2443(10) 0.23(5) Uani 1 1 d DU . .
C10 C 0.3764(12) 0.976(2) 0.2339(14) 0.18(3) Uani 1 1 d DU . .
H10A H 0.3990 0.9900 0.2517 0.216 Uiso 1 1 calc R . .
C11 C 0.3732(13) 0.989(2) 0.1955(16) 0.15(2) Uani 1 1 d DU . .
H11A H 0.3944 1.0095 0.1887 0.182 Uiso 1 1 calc R . .
C12 C 0.3376(17) 0.969(3) 0.1675(12) 0.26(7) Uani 1 1 d DU . .
H12A H 0.3345 0.9808 0.1432 0.312 Uiso 1 1 calc R . .
C13 C 0.3069(13) 0.931(3) 0.1780(10) 0.15(2) Uani 1 1 d DU . .
C14 C 0.3087(10) 0.9207(19) 0.2164(11) 0.168(14) Uani 1 1 d DU . .
C15 C 0.2169(14) 0.638(3) 0.3184(16) 0.098(18) Uani 1 1 d U . .
H15A H 0.2149 0.5958 0.3243 0.117 Uiso 1 1 calc R . .
C16 C 0.2169(11) 0.649(3) 0.2798(12) 0.049(13) Uani 1 1 d U . .
C17 C 0.2083(13) 0.603(3) 0.2537(16) 0.101(18) Uani 1 1 d U . .
H17A H 0.2041 0.5624 0.2621 0.122 Uiso 1 1 calc R . .
C18 C 0.2051(14) 0.607(3) 0.2189(16) 0.105(19) Uani 1 1 d U . .
H18A H 0.1980 0.5749 0.2019 0.126 Uiso 1 1 calc R . .
C19 C 0.2145(13) 0.673(3) 0.2108(14) 0.082(16) Uani 1 1 d U . .
H19A H 0.2113 0.6819 0.1860 0.099 Uiso 1 1 calc R . .
C20 C 0.2272(13) 0.723(3) 0.2339(13) 0.072(16) Uani 1 1 d DU . .
C21 C 0.2286(15) 0.711(3) 0.2721(13) 0.100(19) Uani 1 1 d DU . .
C22 C 0.1251(11) 0.888(2) 0.3019(11) 0.037(11) Uani 1 1 d U . .
C23 C 0.0872(11) 0.911(2) 0.2907(11) 0.055(13) Uani 1 1 d U . .
H23A H 0.0714 0.9138 0.3075 0.066 Uiso 1 1 calc R . .
C24 C 0.0714(14) 0.929(2) 0.2565(13) 0.083(16) Uani 1 1 d U . .
H24B H 0.0435 0.9361 0.2489 0.099 Uiso 1 1 calc R . .
C25 C 0.0942(12) 0.937(2) 0.2319(12) 0.068(14) Uani 1 1 d U . .
H25A H 0.0844 0.9566 0.2092 0.082 Uiso 1 1 calc R . .
C26 C 0.1336(11) 0.915(2) 0.2443(11) 0.043(12) Uani 1 1 d U . .
C27 C 0.1507(12) 0.890(2) 0.2789(11) 0.047(13) Uani 1 1 d U . .
C28 C 0.1890(15) 0.748(3) 0.0367(14) 0.110(19) Uani 1 1 d DU . .
H28A H 0.1889 0.7307 0.0141 0.132 Uiso 1 1 calc R . .
C29 C 0.2239(15) 0.738(3) 0.0675(15) 0.110(19) Uani 1 1 d DU . .
C30 C 0.2491(18) 0.699(3) 0.0548(17) 0.13(2) Uani 1 1 d U . .
H30A H 0.2422 0.6822 0.0312 0.155 Uiso 1 1 calc R . .
C31 C 0.2838(18) 0.686(3) 0.0781(13) 0.13(2) Uani 1 1 d DU . .
H31A H 0.3032 0.6643 0.0694 0.156 Uiso 1 1 calc R . .
C32 C 0.2946(15) 0.705(3) 0.1164(13) 0.103(18) Uani 1 1 d DU . .
H32A H 0.3184 0.6917 0.1332 0.124 Uiso 1 1 calc R . .
C33 C 0.2641(15) 0.745(3) 0.1255(14) 0.080(16) Uani 1 1 d U . .
C34 C 0.2295(16) 0.762(3) 0.1008(15) 0.091(17) Uani 1 1 d U . .
C35 C 0.1284(12) 0.783(2) 0.1775(10) 0.046(12) Uani 1 1 d U . .
H35A H 0.1397 0.7607 0.1988 0.055 Uiso 1 1 calc R . .
C36 C 0.0885(13) 0.797(2) 0.1705(12) 0.060(14) Uani 1 1 d U . .
C37 C 0.0692(13) 0.778(2) 0.1972(12) 0.070(14) Uani 1 1 d U . .
H37A H 0.0852 0.7588 0.2183 0.084 Uiso 1 1 calc R . .
C38 C 0.0280(12) 0.785(2) 0.1947(11) 0.057(13) Uani 1 1 d U . .
H38B H 0.0176 0.7742 0.2144 0.068 Uiso 1 1 calc R . .
C39 C 0.0041(12) 0.806(2) 0.1648(11) 0.055(13) Uani 1 1 d U . .
H39B H -0.0240 0.8058 0.1615 0.066 Uiso 1 1 calc R . .
C40 C 0.0218(11) 0.830(2) 0.1368(11) 0.040(12) Uani 1 1 d U . .
C41 C 0.0615(11) 0.8242(19) 0.1396(10) 0.029(11) Uani 1 1 d U . .
C42 C -0.0589(15) 0.785(2) -0.0174(14) 0.091(17) Uani 1 1 d U . .
H42A H -0.0726 0.7641 -0.0385 0.110 Uiso 1 1 calc R . .
C43 C -0.0158(11) 0.7909(19) -0.0151(10) 0.044(12) Uani 1 1 d DU . .
C44 C -0.0027(12) 0.752(2) -0.0419(11) 0.070(14) Uani 1 1 d DU . .
H44A H -0.0206 0.7309 -0.0609 0.084 Uiso 1 1 calc R . .
C45 C 0.0396(14) 0.752(2) -0.0362(12) 0.089(17) Uani 1 1 d U . .
H45A H 0.0508 0.7264 -0.0514 0.106 Uiso 1 1 calc R . .
C46 C 0.0676(13) 0.789(2) -0.0074(11) 0.067(14) Uani 1 1 d U . .
H46A H 0.0956 0.7877 -0.0050 0.080 Uiso 1 1 calc R . .
C47 C 0.0510(12) 0.825(2) 0.0160(11) 0.047(12) Uani 1 1 d U . .
C48 C 0.0102(12) 0.819(2) 0.0123(11) 0.047(12) Uani 1 1 d U . .
C49 C -0.1239(13) 0.934(2) -0.0191(12) 0.058(14) Uani 1 1 d U . .
H49A H -0.1233 0.9559 -0.0404 0.070 Uiso 1 1 calc R . .
C50 C -0.1608(12) 0.908(2) -0.0209(12) 0.056(13) Uani 1 1 d U . .
C51 C -0.1914(11) 0.907(2) -0.0566(11) 0.057(13) Uani 1 1 d U . .
H51A H -0.1863 0.9243 -0.0778 0.068 Uiso 1 1 calc R . .
C52 C -0.2269(13) 0.881(2) -0.0558(12) 0.068(14) Uani 1 1 d U . .
H52A H -0.2482 0.8846 -0.0768 0.082 Uiso 1 1 calc R . .
C53 C -0.2343(14) 0.850(2) -0.0265(13) 0.082(16) Uani 1 1 d U . .
H53A H -0.2589 0.8293 -0.0281 0.098 Uiso 1 1 calc R . .
C54 C -0.2038(15) 0.851(3) 0.0056(15) 0.092(17) Uani 1 1 d U . .
C55 C -0.1632(12) 0.878(2) 0.0098(12) 0.048(13) Uani 1 1 d U . .
C56 C -0.0406(10) 0.704(2) 0.0832(10) 0.048(13) Uani 1 1 d DU . .
H56A H -0.0250 0.6674 0.0829 0.058 Uiso 1 1 calc R . .
C57 C -0.0781(13) 0.704(3) 0.0950(14) 0.12(2) Uani 1 1 d DU . .
C58 C -0.0866(17) 0.642(3) 0.0989(15) 0.12(2) Uani 1 1 d U . .
H58A H -0.0671 0.6125 0.0965 0.147 Uiso 1 1 calc R . .
C59 C -0.124(2) 0.617(4) 0.1067(17) 0.15(3) Uani 1 1 d U . .
H59A H -0.1283 0.5744 0.1101 0.183 Uiso 1 1 calc R . .
C60 C -0.1534(13) 0.661(3) 0.1085(11) 0.072(15) Uani 1 1 d U . .
H60A H -0.1789 0.6488 0.1113 0.086 Uiso 1 1 calc R . .
C61 C -0.1431(12) 0.726(3) 0.1060(10) 0.050(13) Uani 1 1 d U . .
C62 C -0.1058(13) 0.754(3) 0.1006(10) 0.049(14) Uani 1 1 d DU . .
C63 C -0.1325(12) 1.034(3) 0.1306(11) 0.065(15) Uani 1 1 d U . .
H63A H -0.1448 1.0689 0.1386 0.078 Uiso 1 1 calc R . .
C64 C -0.0984(12) 1.046(2) 0.1141(11) 0.067(14) Uani 1 1 d DU . .
C65 C -0.0885(12) 1.111(3) 0.1138(11) 0.067(14) Uani 1 1 d U . .
H65A H -0.1020 1.1412 0.1239 0.080 Uiso 1 1 calc R . .
C66 C -0.0570(11) 1.126(2) 0.0975(10) 0.054(13) Uani 1 1 d U . .
H66A H -0.0485 1.1681 0.0982 0.064 Uiso 1 1 calc R . .
C67 C -0.0367(12) 1.078(3) 0.0790(10) 0.059(14) Uani 1 1 d U . .
H67A H -0.0169 1.0890 0.0668 0.071 Uiso 1 1 calc R . .
C68 C -0.0487(11) 1.019(3) 0.0812(9) 0.035(11) Uani 1 1 d U . .
C69 C -0.0815(11) 0.996(2) 0.0963(10) 0.037(12) Uani 1 1 d DU . .
C70 C 0.0862(13) 1.088(3) 0.0912(13) 0.086(16) Uani 1 1 d U . .
H70A H 0.0854 1.1314 0.0882 0.103 Uiso 1 1 calc R . .
C71 C 0.1231(12) 1.059(2) 0.1145(11) 0.059(13) Uani 1 1 d DU . .
C72 C 0.1460(12) 1.106(3) 0.1386(12) 0.094(17) Uani 1 1 d DU . .
H72A H 0.1373 1.1475 0.1398 0.113 Uiso 1 1 calc R . .
C73 C 0.1843(12) 1.082(3) 0.1608(12) 0.085(16) Uani 1 1 d DU . .
H73A H 0.2019 1.1068 0.1780 0.102 Uiso 1 1 calc R . .
C74 C 0.1939(11) 1.017(2) 0.1548(10) 0.042(12) Uani 1 1 d U . .
H74A H 0.2202 1.0038 0.1663 0.051 Uiso 1 1 calc R . .
C75 C 0.1690(12) 0.970(3) 0.1343(10) 0.047(13) Uani 1 1 d U . .
C76 C 0.1305(10) 0.992(2) 0.1098(10) 0.029(11) Uani 1 1 d DU . .
C77 C 0.1576(10) 0.9140(17) 0.2165(9) 0.022(10) Uani 1 1 d U . .
H77A H 0.1447 0.9322 0.1942 0.027 Uiso 1 1 calc R . .
C78 C -0.0090(15) 1.046(3) 0.1949(15) 0.13(2) Uani 1 1 d U . .
H78A H -0.0266 1.0099 0.1919 0.200 Uiso 1 1 calc R . .
H78B H -0.0247 1.0832 0.1856 0.200 Uiso 1 1 calc R . .
H78C H 0.0040 1.0521 0.2204 0.200 Uiso 1 1 calc R . .
C79 C 0.0504(14) 1.087(2) 0.1816(14) 0.13(2) Uani 1 1 d DU . .
H79A H 0.0713 1.0772 0.1693 0.191 Uiso 1 1 calc R . .
H79B H 0.0625 1.0920 0.2073 0.191 Uiso 1 1 calc R . .
H79C H 0.0373 1.1262 0.1719 0.191 Uiso 1 1 calc R . .
C80 C 0.0167(14) 0.987(3) 0.1531(13) 0.081(16) Uani 1 1 d U . .
H80A H -0.0053 0.9594 0.1495 0.097 Uiso 1 1 calc R . .
C81 C 0.180(2) 1.108(3) 0.2735(18) 0.26(4) Uani 1 1 d DU . .
H81A H 0.1713 1.1301 0.2926 0.392 Uiso 1 1 calc R . .
H81B H 0.1560 1.0943 0.2552 0.392 Uiso 1 1 calc R . .
H81C H 0.1959 1.1352 0.2626 0.392 Uiso 1 1 calc R . .
C82 C 0.225(2) 1.065(4) 0.3266(14) 0.24(4) Uani 1 1 d DU . .
H82A H 0.2450 1.0321 0.3351 0.356 Uiso 1 1 calc R . .
H82B H 0.2066 1.0670 0.3417 0.356 Uiso 1 1 calc R . .
H82C H 0.2395 1.1052 0.3279 0.356 Uiso 1 1 calc R . .
C83 C 0.216(3) 1.020(3) 0.2599(15) 0.26(7) Uani 1 1 d DU . .
H83A H 0.2115 1.0284 0.2350 0.312 Uiso 1 1 calc R . .
C84 C 0.031(2) 0.627(4) 0.032(2) 0.23(4) Uani 1 1 d U . .
H84A H 0.0070 0.6477 0.0370 0.349 Uiso 1 1 calc R . .
H84B H 0.0314 0.5839 0.0404 0.349 Uiso 1 1 calc R . .
H84C H 0.0290 0.6286 0.0067 0.349 Uiso 1 1 calc R . .
C85 C 0.1056(18) 0.623(3) 0.0489(18) 0.16(3) Uani 1 1 d U . .
H85A H 0.1309 0.6426 0.0614 0.247 Uiso 1 1 calc R . .
H85B H 0.1042 0.6203 0.0232 0.247 Uiso 1 1 calc R . .
H85C H 0.1041 0.5814 0.0585 0.247 Uiso 1 1 calc R . .
C86 C 0.089(4) 0.687(4) 0.075(4) 0.26(9) Uani 1 1 d DU . .
H86A H 0.0945 0.6602 0.0948 0.313 Uiso 1 1 calc R . .
C87 C 0.1038(17) 0.641(3) 0.2615(16) 0.24(4) Uani 1 1 d DU . .
H87A H 0.1282 0.6607 0.2580 0.355 Uiso 1 1 calc R . .
H87B H 0.0840 0.6380 0.2382 0.355 Uiso 1 1 calc R . .
H87C H 0.1100 0.5998 0.2717 0.355 Uiso 1 1 calc R . .
C88 C 0.0472(13) 0.668(4) 0.290(2) 0.24(5) Uani 1 1 d DU . .
H88A H 0.0295 0.7020 0.2797 0.360 Uiso 1 1 calc R . .
H88B H 0.0484 0.6648 0.3160 0.360 Uiso 1 1 calc R . .
H88C H 0.0370 0.6288 0.2785 0.360 Uiso 1 1 calc R . .
C89 C 0.1107(13) 0.7313(19) 0.3052(11) 0.099(18) Uani 1 1 d DU . .
H89A H 0.1005 0.7617 0.3184 0.119 Uiso 1 1 calc R . .

loop_
_atom_site_aniso_label
_atom_site_aniso_U_11
_atom_site_aniso_U_22
_atom_site_aniso_U_33
_atom_site_aniso_U_23
_atom_site_aniso_U_13
_atom_site_aniso_U_12
Gd1 0.0819(19) 0.106(3) 0.0398(19) 0.0211(15) 0.0331(14) 0.0110(16)
Gd2 0.089(2) 0.108(3) 0.0328(19) 0.0102(15) 0.0314(14) -0.0041(16)
Gd3 0.085(2) 0.110(3) 0.0350(19) -0.0018(15) 0.0308(13) 0.0096(16)
Gd4 0.088(2) 0.106(3) 0.0291(18) -0.0121(14) 0.0346(14) 0.0027(16)
Gd5 0.088(2) 0.087(3) 0.0159(17) -0.0025(13) 0.0260(13) -0.0020(15)
Gd6 0.085(2) 0.099(3) 0.0207(17) -0.0083(14) 0.0275(13) -0.0032(15)
Gd7 0.101(2) 0.127(3) 0.0269(18) 0.0070(15) 0.0385(14) 0.0167(17)
N1 0.20(2) 0.21(2) 0.21(2) 0.001(11) 0.037(11) -0.007(11)
N2 0.087(15) 0.090(16) 0.088(15) -0.003(10) 0.028(10) -0.004(10)
N3 0.21(2) 0.21(2) 0.21(2) 0.000(11) 0.042(12) -0.003(11)
N4 0.181(19) 0.18(2) 0.184(19) 0.005(11) 0.039(11) -0.003(11)
O1 0.086(12) 0.075(13) 0.056(12) -0.009(9) 0.024(9) 0.005(9)
O2 0.087(12) 0.068(13) 0.061(12) -0.003(9) 0.014(9) -0.010(9)
O3 0.069(11) 0.070(13) 0.073(12) -0.002(9) 0.030(9) -0.008(9)
O4 0.163(14) 0.168(16) 0.168(15) 0.002(10) 0.023(10) -0.004(10)
O5 0.034(8) 0.034(8) 0.029(8) 0.000(5) 0.012(5) 0.000(5)
O6 0.077(11) 0.068(13) 0.042(11) -0.007(9) 0.021(9) 0.006(9)
O7 0.087(12) 0.086(14) 0.084(13) 0.007(10) 0.032(9) 0.011(10)
O8 0.050(10) 0.064(13) 0.055(11) -0.006(9) 0.029(8) -0.003(9)
O9 0.062(11) 0.070(14) 0.067(12) 0.000(10) 0.026(9) -0.008(9)
O10 0.064(11) 0.064(13) 0.052(12) 0.008(9) 0.025(9) 0.018(9)
O11 0.054(11) 0.046(12) 0.031(11) -0.006(9) 0.013(8) 0.009(9)
O12 0.046(11) 0.064(13) 0.054(11) -0.001(9) 0.019(9) 0.000(9)
O13 0.106(14) 0.115(15) 0.097(14) -0.014(10) 0.031(10) 0.006(10)
O14 0.086(12) 0.087(14) 0.083(13) -0.002(10) 0.027(9) 0.007(10)
O15 0.085(12) 0.088(14) 0.076(13) 0.000(10) 0.030(9) 0.002(9)
O16 0.058(11) 0.066(13) 0.061(11) -0.001(9) 0.021(9) -0.004(9)
O17 0.067(12) 0.074(14) 0.066(12) -0.003(9) 0.028(9) 0.002(9)
O18 0.043(10) 0.044(12) 0.031(11) -0.012(9) 0.003(8) -0.002(9)
O19 0.073(12) 0.078(14) 0.078(13) -0.005(10) 0.018(9) -0.008(9)
O20 0.055(11) 0.067(13) 0.056(12) -0.006(9) 0.016(9) 0.006(9)
O21 0.055(11) 0.058(13) 0.042(11) 0.008(9) 0.017(9) 0.007(9)
O22 0.061(11) 0.054(13) 0.054(12) 0.000(9) 0.008(9) 0.002(9)
O23 0.035(10) 0.022(11) 0.007(10) 0.004(8) -0.002(8) 0.008(8)
O24 0.140(16) 0.148(17) 0.143(17) 0.007(10) 0.040(10) -0.004(10)
O25 0.064(11) 0.050(13) 0.052(11) 0.013(9) 0.016(8) 0.002(9)
O26 0.055(11) 0.046(13) 0.050(11) 0.000(9) 0.025(8) -0.010(9)
O27 0.056(11) 0.066(13) 0.052(11) -0.009(9) 0.023(8) -0.004(9)
O28 0.076(12) 0.074(14) 0.065(12) 0.000(10) 0.034(9) 0.003(10)
O29 0.045(10) 0.031(12) 0.013(10) 0.008(9) 0.018(8) 0.009(9)
O30 0.063(11) 0.047(12) 0.032(10) 0.003(9) 0.019(8) -0.013(9)
O31 0.078(12) 0.079(14) 0.070(12) 0.010(10) 0.019(9) 0.001(10)
O32 0.058(11) 0.043(12) 0.029(10) -0.004(9) 0.011(8) -0.004(9)
O33 0.052(11) 0.048(13) 0.039(11) 0.005(9) 0.024(8) 0.001(9)
O34 0.148(13) 0.143(14) 0.132(13) -0.001(10) 0.033(9) -0.001(10)
O35 0.070(11) 0.071(13) 0.059(12) 0.010(9) 0.019(9) 0.003(9)
O36 0.163(14) 0.152(15) 0.150(14) -0.003(10) 0.033(10) 0.002(10)
O37 0.065(11) 0.070(13) 0.062(12) -0.002(9) 0.024(9) 0.006(9)
O38 0.154(17) 0.162(18) 0.154(18) 0.020(10) 0.040(10) -0.004(10)
O39 0.21(2) 0.21(2) 0.20(2) -0.005(11) 0.057(11) -0.001(11)
O40 0.077(12) 0.073(13) 0.076(12) -0.011(9) 0.020(9) -0.006(9)
O41 0.069(11) 0.068(13) 0.046(11) -0.007(9) 0.026(9) -0.014(9)
C1 0.11(2) 0.11(2) 0.10(2) -0.010(11) 0.029(11) 0.001(11)
C2 0.083(17) 0.078(18) 0.076(17) -0.010(10) 0.026(10) 0.004(10)
C3 0.13(2) 0.13(2) 0.13(2) -0.003(11) 0.034(12) -0.004(11)
C4 0.20(3) 0.19(3) 0.20(3) -0.004(11) 0.053(13) -0.002(11)
C5 0.15(3) 0.15(3) 0.15(3) 0.001(11) 0.041(12) -0.001(11)
C6 0.077(17) 0.081(18) 0.078(17) 0.002(10) 0.024(11) 0.000(10)
C7 0.12(2) 0.12(2) 0.12(2) 0.003(11) 0.026(11) 0.003(11)
C8 0.24(4) 0.24(4) 0.24(4) 0.001(11) 0.061(14) 0.001(11)
C9 0.23(5) 0.23(5) 0.23(5) -0.001(11) 0.070(16) 0.000(11)
C10 0.18(3) 0.18(3) 0.18(3) 0.001(11) 0.047(13) -0.002(11)
C11 0.15(3) 0.15(3) 0.15(3) -0.007(11) 0.037(12) 0.001(11)
C12 0.26(7) 0.26(7) 0.26(7) 0.000(11) 0.09(2) 0.000(11)
C13 0.15(3) 0.15(3) 0.15(3) 0.000(11) 0.043(12) 0.000(11)
C14 0.167(16) 0.169(18) 0.168(17) -0.002(10) 0.015(10) -0.001(10)
C15 0.10(2) 0.09(2) 0.10(2) 0.002(11) 0.023(11) 0.001(11)
C16 0.049(15) 0.050(16) 0.049(15) -0.001(10) 0.015(10) 0.002(10)
C17 0.102(19) 0.10(2) 0.10(2) -0.002(11) 0.027(11) -0.002(11)
C18 0.11(2) 0.11(2) 0.11(2) 0.000(11) 0.033(11) -0.002(11)
C19 0.086(18) 0.081(19) 0.081(18) 0.000(11) 0.023(11) 0.004(11)
C20 0.071(17) 0.072(19) 0.070(18) -0.002(11) 0.015(10) 0.006(11)
C21 0.10(2) 0.10(2) 0.10(2) 0.002(11) 0.030(11) 0.001(11)
C22 0.039(14) 0.034(15) 0.037(14) -0.008(10) 0.005(10) 0.009(10)
C23 0.056(15) 0.056(17) 0.055(16) -0.002(10) 0.014(10) 0.005(10)
C24 0.082(18) 0.088(19) 0.080(18) 0.001(10) 0.024(11) 0.006(10)
C25 0.071(16) 0.074(18) 0.065(16) -0.001(10) 0.027(11) 0.007(10)
C26 0.044(14) 0.049(16) 0.040(15) -0.001(10) 0.017(10) 0.005(10)
C27 0.045(15) 0.050(16) 0.045(15) -0.002(10) 0.010(10) -0.004(10)
C28 0.11(2) 0.11(2) 0.11(2) -0.004(11) 0.035(11) 0.000(11)
C29 0.11(2) 0.11(2) 0.11(2) -0.005(11) 0.028(11) 0.004(11)
C30 0.13(2) 0.13(2) 0.13(2) -0.007(11) 0.032(12) 0.002(11)
C31 0.13(2) 0.13(2) 0.13(2) -0.005(11) 0.034(12) 0.007(11)
C32 0.10(2) 0.10(2) 0.10(2) 0.004(11) 0.025(11) 0.004(11)
C33 0.082(17) 0.081(19) 0.079(18) 0.002(11) 0.023(11) -0.002(10)
C34 0.090(19) 0.09(2) 0.090(19) -0.003(11) 0.023(11) 0.002(11)
C35 0.047(15) 0.047(16) 0.045(15) 0.003(10) 0.015(10) 0.003(10)
C36 0.059(16) 0.061(17) 0.060(16) -0.001(10) 0.017(11) -0.003(10)
C37 0.075(16) 0.070(17) 0.064(16) 0.006(10) 0.014(10) -0.002(10)
C38 0.060(16) 0.059(17) 0.054(16) 0.007(10) 0.018(10) -0.002(10)
C39 0.054(15) 0.057(16) 0.053(16) 0.006(10) 0.013(10) 0.003(10)
C40 0.042(14) 0.037(15) 0.041(15) 0.000(10) 0.007(10) 0.002(10)
C41 0.033(13) 0.034(15) 0.024(14) 0.006(10) 0.013(10) -0.002(10)
C42 0.093(19) 0.09(2) 0.089(19) -0.003(11) 0.020(11) -0.001(11)
C43 0.048(15) 0.046(16) 0.040(15) -0.006(10) 0.014(10) 0.001(10)
C44 0.075(16) 0.071(18) 0.067(16) -0.006(10) 0.023(10) -0.001(10)
C45 0.093(18) 0.092(19) 0.084(19) -0.002(11) 0.026(11) 0.001(10)
C46 0.068(16) 0.064(17) 0.069(16) -0.004(10) 0.021(10) -0.005(10)
C47 0.048(15) 0.044(16) 0.051(15) 0.003(10) 0.015(10) -0.003(10)
C48 0.050(15) 0.047(16) 0.043(15) 0.005(10) 0.012(10) 0.000(10)
C49 0.057(16) 0.060(17) 0.060(16) -0.004(10) 0.020(10) 0.004(10)
C50 0.058(15) 0.056(17) 0.052(16) 0.002(10) 0.010(10) -0.008(10)
C51 0.063(15) 0.058(17) 0.051(16) 0.005(10) 0.016(10) -0.008(10)
C52 0.067(16) 0.074(17) 0.062(16) -0.004(10) 0.014(10) -0.004(10)
C53 0.082(18) 0.079(19) 0.081(18) 0.003(10) 0.013(11) -0.007(10)
C54 0.092(19) 0.09(2) 0.087(19) -0.002(11) 0.019(11) 0.002(10)
C55 0.051(15) 0.049(16) 0.045(15) 0.000(10) 0.012(10) 0.003(10)
C56 0.050(15) 0.049(16) 0.048(15) -0.002(10) 0.016(10) -0.007(10)
C57 0.12(2) 0.12(2) 0.12(2) 0.000(11) 0.029(11) -0.001(11)
C58 0.12(2) 0.12(2) 0.12(2) -0.003(11) 0.033(11) 0.002(11)
C59 0.15(3) 0.15(3) 0.15(3) 0.001(11) 0.040(12) -0.001(11)
C60 0.071(17) 0.074(18) 0.074(17) 0.004(10) 0.026(10) 0.002(11)
C61 0.052(15) 0.053(16) 0.047(15) -0.008(10) 0.017(10) 0.005(11)
C62 0.053(16) 0.052(17) 0.046(16) 0.001(10) 0.020(10) -0.002(11)
C63 0.069(17) 0.064(18) 0.066(17) -0.008(10) 0.022(10) 0.003(10)
C64 0.070(16) 0.067(17) 0.063(16) 0.001(10) 0.016(10) 0.002(11)
C65 0.069(16) 0.065(17) 0.067(16) -0.005(10) 0.017(10) 0.000(10)
C66 0.056(15) 0.049(16) 0.055(15) 0.002(10) 0.011(10) -0.003(10)
C67 0.064(16) 0.060(17) 0.055(16) 0.003(10) 0.018(10) -0.001(11)
C68 0.039(14) 0.036(15) 0.030(14) 0.005(10) 0.006(10) 0.003(10)
C69 0.037(14) 0.037(16) 0.034(14) -0.013(10) 0.006(10) 0.002(10)
C70 0.086(18) 0.083(19) 0.089(18) 0.003(11) 0.025(11) -0.007(11)
C71 0.058(15) 0.057(17) 0.058(16) -0.005(10) 0.011(10) 0.003(10)
C72 0.094(19) 0.09(2) 0.095(19) 0.003(11) 0.022(11) 0.002(11)
C73 0.084(18) 0.082(19) 0.086(18) -0.004(11) 0.017(11) -0.004(11)
C74 0.046(14) 0.045(16) 0.038(14) 0.002(10) 0.014(10) 0.006(10)
C75 0.052(15) 0.049(17) 0.044(16) 0.003(10) 0.019(10) -0.001(10)
C76 0.030(13) 0.032(15) 0.029(14) 0.008(10) 0.017(10) -0.010(10)
C77 0.029(13) 0.027(14) 0.014(13) 0.011(10) 0.011(9) 0.010(10)
C78 0.13(2) 0.13(2) 0.13(2) -0.001(11) 0.033(12) 0.003(11)
C79 0.13(2) 0.13(2) 0.12(2) -0.007(11) 0.033(11) 0.000(11)
C80 0.083(18) 0.080(19) 0.078(18) 0.000(11) 0.018(11) 0.005(10)
C81 0.26(4) 0.26(4) 0.26(4) 0.001(11) 0.066(15) -0.002(11)
C82 0.24(4) 0.24(4) 0.24(4) 0.002(11) 0.063(14) -0.002(11)
C83 0.25(7) 0.26(7) 0.25(7) -0.002(11) 0.09(2) 0.000(11)
C84 0.23(4) 0.23(4) 0.23(4) 0.002(11) 0.058(14) -0.002(11)
C85 0.16(3) 0.16(3) 0.16(3) 0.000(11) 0.039(12) 0.000(11)
C86 0.26(9) 0.26(9) 0.26(9) 0.000(11) 0.09(2) -0.002(11)
C87 0.24(4) 0.24(4) 0.24(4) -0.001(11) 0.059(15) 0.001(11)
C88 0.24(5) 0.24(5) 0.23(5) 0.000(11) 0.073(17) 0.001(11)
C89 0.10(2) 0.10(2) 0.10(2) 0.006(11) 0.022(11) -0.001(11)

loop_
_atom_type_symbol
_atom_type_description
_atom_type_scat_dispersion_real
_atom_type_scat_dispersion_imag
_atom_type_scat_source
C C 0.0033 0.0016 'International Tables Vol C Tables 4.2.6.8 and 6.1.1.4'
H H 0.0000 0.0000 'International Tables Vol C Tables 4.2.6.8 and 6.1.1.4'
N N 0.0061 0.0033 'International Tables Vol C Tables 4.2.6.8 and 6.1.1.4'
O O 0.0106 0.0060 'International Tables Vol C Tables 4.2.6.8 and 6.1.1.4'
Gd Gd -0.1653 3.9035 'International Tables Vol C Tables 4.2.6.8 and 6.1.1.4'

loop_
_geom_angle_atom_site_label_1
_geom_angle_atom_site_label_2
_geom_angle_atom_site_label_3
_geom_angle
_geom_angle_site_symmetry_1
_geom_angle_site_symmetry_3
_geom_angle_publ_flag
O3 Gd1 O2 70.6(9) . . ?
O3 Gd1 O8 63.2(9) . . ?
O2 Gd1 O8 133.7(10) . . ?
O3 Gd1 O27 133.6(10) . 2 ?
O2 Gd1 O27 65.6(10) . 2 ?
O8 Gd1 O27 158.0(10) . 2 ?
O3 Gd1 O7 115.0(9) . . ?
O2 Gd1 O7 136.6(10) . . ?
O8 Gd1 O7 70.1(10) . . ?
O27 Gd1 O7 88.3(10) 2 . ?
O3 Gd1 O11 67.1(9) . . ?
O2 Gd1 O11 94.0(9) . . ?
O8 Gd1 O11 66.8(8) . . ?
O27 Gd1 O11 129.2(8) 2 . ?
O7 Gd1 O11 128.7(9) . . ?
O3 Gd1 O37 137.9(9) . . ?
O2 Gd1 O37 137.8(9) . . ?
O8 Gd1 O37 81.5(9) . . ?
O27 Gd1 O37 87.1(9) 2 . ?
O7 Gd1 O37 68.6(9) . . ?
O11 Gd1 O37 78.6(8) . . ?
O3 Gd1 O10 110.2(10) . . ?
O2 Gd1 O10 65.8(9) . . ?
O8 Gd1 O10 128.7(8) . . ?
O27 Gd1 O10 64.4(8) 2 . ?
O7 Gd1 O10 134.3(9) . . ?
O11 Gd1 O10 64.8(8) . . ?
O37 Gd1 O10 73.7(9) . . ?
O3 Gd1 O38 75.5(11) . . ?
O2 Gd1 O38 73.7(12) . . ?
O8 Gd1 O38 96.1(10) . . ?
O27 Gd1 O38 78.4(10) 2 . ?
O7 Gd1 O38 67.2(12) . . ?
O11 Gd1 O38 142.6(11) . . ?
O37 Gd1 O38 133.7(12) . . ?
O10 Gd1 O38 133.2(11) . . ?
O3 Gd1 Gd7 106.0(7) . 2 ?
O2 Gd1 Gd7 37.5(7) . 2 ?
O8 Gd1 Gd7 162.6(7) . 2 ?
O27 Gd1 Gd7 38.9(7) 2 2 ?
O7 Gd1 Gd7 127.2(7) . 2 ?
O11 Gd1 Gd7 96.8(6) . 2 ?
O37 Gd1 Gd7 101.5(6) . 2 ?
O10 Gd1 Gd7 39.2(6) . 2 ?
O38 Gd1 Gd7 94.0(9) . 2 ?
O3 Gd1 Gd2 37.2(7) . . ?
O2 Gd1 Gd2 100.0(7) . . ?
O8 Gd1 Gd2 38.1(7) . . ?
O27 Gd1 Gd2 163.9(7) 2 . ?
O7 Gd1 Gd2 107.7(7) . . ?
O11 Gd1 Gd2 41.0(6) . . ?
O37 Gd1 Gd2 100.7(6) . . ?
O10 Gd1 Gd2 103.9(6) . . ?
O38 Gd1 Gd2 105.2(9) . . ?
Gd7 Gd1 Gd2 125.09(10) 2 . ?
O3 Gd2 O8 65.2(9) . . ?
O3 Gd2 O34 84.3(10) . . ?
O8 Gd2 O34 139.6(9) . . ?
O3 Gd2 O5 153.8(8) . . ?
O8 Gd2 O5 129.0(9) . . ?
O34 Gd2 O5 89.9(9) . . ?
O3 Gd2 O11 69.1(8) . . ?
O8 Gd2 O11 69.2(8) . . ?
O34 Gd2 O11 75.6(9) . . ?
O5 Gd2 O11 133.9(7) . . ?
O3 Gd2 O9 131.7(11) . . ?
O8 Gd2 O9 66.6(10) . . ?
O34 Gd2 O9 136.7(10) . . ?
O5 Gd2 O9 67.0(9) . . ?
O11 Gd2 O9 94.2(8) . . ?
O3 Gd2 O4 83.6(10) . . ?
O8 Gd2 O4 120.1(10) . . ?
O34 Gd2 O4 79.2(11) . . ?
O5 Gd2 O4 70.3(9) . . ?
O11 Gd2 O4 144.2(10) . . ?
O9 Gd2 O4 121.5(10) . . ?
O3 Gd2 O12 134.1(8) . . ?
O8 Gd2 O12 109.0(9) . . ?
O34 Gd2 O12 73.2(9) . . ?
O5 Gd2 O12 67.1(7) . . ?
O11 Gd2 O12 66.9(8) . . ?
O9 Gd2 O12 64.3(10) . . ?
O4 Gd2 O12 128.4(10) . . ?
O3 Gd2 O39 90.0(12) . . ?
O8 Gd2 O39 68.6(12) . . ?
O34 Gd2 O39 140.6(12) . . ?
O5 Gd2 O39 78.4(12) . . ?
O11 Gd2 O39 137.7(12) . . ?
O9 Gd2 O39 72.3(12) . . ?
O4 Gd2 O39 61.4(14) . . ?
O12 Gd2 O39 132.1(12) . . ?
O3 Gd2 Gd1 38.1(6) . . ?
O8 Gd2 Gd1 39.7(6) . . ?
O34 Gd2 Gd1 100.1(7) . . ?
O5 Gd2 Gd1 166.4(6) . . ?
O11 Gd2 Gd1 42.5(6) . . ?
O9 Gd2 Gd1 99.5(8) . . ?
O4 Gd2 Gd1 120.4(8) . . ?
O12 Gd2 Gd1 106.9(6) . . ?
O39 Gd2 Gd1 99.0(11) . . ?
O3 Gd2 Gd3 169.1(7) . . ?
O8 Gd2 Gd3 104.7(7) . . ?
O34 Gd2 Gd3 102.5(7) . . ?
O5 Gd2 Gd3 36.1(5) . . ?
O11 Gd2 Gd3 104.2(5) . . ?
O9 Gd2 Gd3 38.5(8) . . ?
O4 Gd2 Gd3 105.9(8) . . ?
O12 Gd2 Gd3 43.1(6) . . ?
O39 Gd2 Gd3 89.9(10) . . ?
Gd1 Gd2 Gd3 131.34(9) . . ?
O15 Gd3 O5 95.6(9) . . ?
O15 Gd3 O33 132.6(10) . . ?
O5 Gd3 O33 117.5(9) . . ?
O15 Gd3 O6 80.0(10) . . ?
O5 Gd3 O6 70.8(8) . . ?
O33 Gd3 O6 80.4(8) . . ?
O15 Gd3 O9 83.4(10) . . ?
O5 Gd3 O9 69.5(9) . . ?
O33 Gd3 O9 137.9(8) . . ?
O6 Gd3 O9 134.8(8) . . ?
O15 Gd3 O14 68.0(10) . . ?
O5 Gd3 O14 155.5(9) . . ?
O33 Gd3 O14 68.7(11) . . ?
O6 Gd3 O14 88.0(9) . . ?
O9 Gd3 O14 123.5(11) . . ?
O15 Gd3 O12 147.6(10) . . ?
O5 Gd3 O12 68.2(7) . . ?
O33 Gd3 O12 79.2(8) . . ?
O6 Gd3 O12 117.4(9) . . ?
O9 Gd3 O12 64.8(10) . . ?
O14 Gd3 O12 135.0(9) . . ?
O15 Gd3 O16 109.8(10) . . ?
O5 Gd3 O16 137.4(8) . . ?
O33 Gd3 O16 68.5(9) . . ?
O6 Gd3 O16 145.3(8) . . ?
O9 Gd3 O16 79.8(9) . . ?
O14 Gd3 O16 67.1(9) . . ?
O12 Gd3 O16 72.3(8) . . ?
O15 Gd3 Gd2 107.5(8) . . ?
O5 Gd3 Gd2 37.9(5) . . ?
O33 Gd3 Gd2 119.5(7) . . ?
O6 Gd3 Gd2 108.3(6) . . ?
O9 Gd3 Gd2 39.5(8) . . ?
O14 Gd3 Gd2 162.5(8) . . ?
O12 Gd3 Gd2 42.8(5) . . ?
O16 Gd3 Gd2 100.4(6) . . ?
O15 Gd3 Gd4 105.3(7) . . ?
O5 Gd3 Gd4 155.1(6) . . ?
O33 Gd3 Gd4 37.6(7) . . ?
O6 Gd3 Gd4 99.4(6) . . ?
O9 Gd3 Gd4 125.5(6) . . ?
O14 Gd3 Gd4 37.7(7) . . ?
O12 Gd3 Gd4 98.7(5) . . ?
O16 Gd3 Gd4 46.2(6) . . ?
Gd2 Gd3 Gd4 139.90(8) . . ?
O14 Gd4 O21 150.8(10) . . ?
O14 Gd4 O33 69.8(11) . . ?
O21 Gd4 O33 134.1(10) . . ?
O14 Gd4 O17 134.1(10) . . ?
O21 Gd4 O17 69.0(8) . . ?
O33 Gd4 O17 93.8(8) . . ?
O14 Gd4 O32 134.5(10) . . ?
O21 Gd4 O32 66.8(9) . . ?
O33 Gd4 O32 67.4(9) . . ?
O17 Gd4 O32 64.1(9) . . ?
O14 Gd4 O36 87.4(11) . . ?
O21 Gd4 O36 81.2(10) . . ?
O33 Gd4 O36 137.8(10) . . ?
O17 Gd4 O36 76.8(11) . . ?
O32 Gd4 O36 136.0(10) . . ?
O14 Gd4 O40 84.2(10) . . ?
O21 Gd4 O40 86.7(8) . . ?
O33 Gd4 O40 75.9(8) . . ?
O17 Gd4 O40 134.5(10) . . ?
O32 Gd4 O40 71.2(8) . . ?
O36 Gd4 O40 138.3(10) . . ?
O14 Gd4 O13 66.2(10) . . ?
O21 Gd4 O13 84.7(10) . . ?
O33 Gd4 O13 126.0(9) . . ?
O17 Gd4 O13 139.7(10) . . ?
O32 Gd4 O13 132.7(10) . . ?
O36 Gd4 O13 69.1(11) . . ?
O40 Gd4 O13 70.2(11) . . ?
O14 Gd4 O16 66.8(9) . . ?
O21 Gd4 O16 132.6(8) . . ?
O33 Gd4 O16 66.6(9) . . ?
O17 Gd4 O16 67.4(8) . . ?
O32 Gd4 O16 108.1(8) . . ?
O36 Gd4 O16 71.9(10) . . ?
O40 Gd4 O16 138.4(8) . . ?
O13 Gd4 O16 118.8(10) . . ?
O14 Gd4 Gd5 168.4(8) . . ?
O21 Gd4 Gd5 40.7(6) . . ?
O33 Gd4 Gd5 99.4(7) . . ?
O17 Gd4 Gd5 39.7(7) . . ?
O32 Gd4 Gd5 37.7(6) . . ?
O36 Gd4 Gd5 98.6(8) . . ?
O40 Gd4 Gd5 97.6(6) . . ?
O13 Gd4 Gd5 125.3(7) . . ?
O16 Gd4 Gd5 105.5(5) . . ?
O14 Gd4 Gd3 39.5(7) . . ?
O21 Gd4 Gd3 169.5(6) . . ?
O33 Gd4 Gd3 37.1(8) . . ?
O17 Gd4 Gd3 103.3(6) . . ?
O32 Gd4 Gd3 103.6(6) . . ?
O36 Gd4 Gd3 104.4(8) . . ?
O40 Gd4 Gd3 94.5(6) . . ?
O13 Gd4 Gd3 105.6(7) . . ?
O16 Gd4 Gd3 44.2(5) . . ?
Gd5 Gd4 Gd3 128.86(8) . . ?
O32 Gd5 O20 133.8(9) . . ?
O32 Gd5 O17 65.5(9) . . ?
O20 Gd5 O17 101.3(10) . . ?
O32 Gd5 O30 152.9(10) . . ?
O20 Gd5 O30 69.1(9) . . ?
O17 Gd5 O30 131.8(9) . . ?
O32 Gd5 O21 67.1(9) . . ?
O20 Gd5 O21 67.0(9) . . ?
O17 Gd5 O21 68.0(9) . . ?
O30 Gd5 O21 134.9(8) . . ?
O32 Gd5 O35 83.7(9) . . ?
O20 Gd5 O35 139.0(9) . . ?
O17 Gd5 O35 77.7(9) . . ?
O30 Gd5 O35 81.2(8) . . ?
O21 Gd5 O35 141.7(8) . . ?
O32 Gd5 O18 128.4(8) . . ?
O20 Gd5 O18 72.2(8) . . ?
O17 Gd5 O18 65.9(8) . . ?
O30 Gd5 O18 66.2(8) . . ?
O21 Gd5 O18 108.5(9) . . ?
O35 Gd5 O18 70.2(9) . . ?
O32 Gd5 O41 87.5(8) . . ?
O20 Gd5 O41 71.8(8) . . ?
O17 Gd5 O41 135.4(9) . . ?
O30 Gd5 O41 88.0(7) . . ?
O21 Gd5 O41 69.1(8) . . ?
O35 Gd5 O41 136.3(10) . . ?
O18 Gd5 O41 141.4(7) . . ?
O32 Gd5 O31 70.0(9) . . ?
O20 Gd5 O31 130.8(9) . . ?
O17 Gd5 O31 126.8(9) . . ?
O30 Gd5 O31 83.7(9) . . ?
O21 Gd5 O31 118.5(9) . . ?
O35 Gd5 O31 69.7(9) . . ?
O18 Gd5 O31 132.7(8) . . ?
O41 Gd5 O31 67.0(8) . . ?
O32 Gd5 Gd6 165.4(7) . . ?
O20 Gd5 Gd6 40.3(6) . . ?
O17 Gd5 Gd6 100.9(7) . . ?
O30 Gd5 Gd6 41.0(7) . . ?
O21 Gd5 Gd6 103.6(6) . . ?
O35 Gd5 Gd6 99.0(6) . . ?
O18 Gd5 Gd6 41.8(5) . . ?
O41 Gd5 Gd6 100.0(5) . . ?
O31 Gd5 Gd6 124.5(6) . . ?
O32 Gd5 Gd4 39.4(7) . . ?
O20 Gd5 Gd4 101.5(6) . . ?
O17 Gd5 Gd4 39.7(6) . . ?
O30 Gd5 Gd4 167.4(7) . . ?
O21 Gd5 Gd4 39.4(5) . . ?
O35 Gd5 Gd4 102.5(6) . . ?
O18 Gd5 Gd4 103.4(6) . . ?
O41 Gd5 Gd4 97.1(5) . . ?
O31 Gd5 Gd4 108.9(6) . . ?
Gd6 Gd5 Gd4 126.45(10) . . ?
O26 Gd6 O20 145.4(10) . . ?
O26 Gd6 O29 70.9(11) . . ?
O20 Gd6 O29 135.1(9) . . ?
O26 Gd6 O30 133.2(9) . . ?
O20 Gd6 O30 68.2(9) . . ?
O29 Gd6 O30 67.2(9) . . ?
O26 Gd6 O25 69.5(9) . . ?
O20 Gd6 O25 76.1(9) . . ?
O29 Gd6 O25 131.8(8) . . ?
O30 Gd6 O25 128.7(9) . . ?
O26 Gd6 O18 91.1(8) . . ?
O20 Gd6 O18 72.3(8) . . ?
O29 Gd6 O18 86.1(7) . . ?
O30 Gd6 O18 66.4(8) . . ?
O25 Gd6 O18 68.4(8) . . ?
O26 Gd6 O19 99.3(10) . . ?
O20 Gd6 O19 73.6(9) . . ?
O29 Gd6 O19 140.5(8) . . ?
O30 Gd6 O19 126.4(9) . . ?
O25 Gd6 O19 72.9(9) . . ?
O18 Gd6 O19 133.2(9) . . ?
O26 Gd6 O23 63.8(7) . . ?
O20 Gd6 O23 140.6(7) . . ?
O29 Gd6 O23 65.8(7) . . ?
O30 Gd6 O23 114.1(8) . . ?
O25 Gd6 O23 116.9(8) . . ?
O18 Gd6 O23 146.6(7) . . ?
O19 Gd6 O23 75.5(8) . . ?
O26 Gd6 O22 130.0(8) . . ?
O20 Gd6 O22 79.7(8) . . ?
O29 Gd6 O22 88.8(8) . . ?
O30 Gd6 O22 69.3(8) . . ?
O25 Gd6 O22 138.4(8) . . ?
O18 Gd6 O22 133.8(9) . . ?
O19 Gd6 O22 68.0(10) . . ?
O23 Gd6 O22 66.3(7) . . ?
O26 Gd6 Gd5 133.6(6) . . ?
O20 Gd6 Gd5 39.7(6) . . ?
O29 Gd6 Gd5 99.1(6) . . ?
O30 Gd6 Gd5 40.4(6) . . ?
O25 Gd6 Gd5 89.0(6) . . ?
O18 Gd6 Gd5 42.5(6) . . ?
O19 Gd6 Gd5 113.3(7) . . ?
O23 Gd6 Gd5 154.0(5) . . ?
O22 Gd6 Gd5 93.6(6) . . ?
O26 Gd6 Gd7 41.2(7) . . ?
O20 Gd6 Gd7 172.9(7) . . ?
O29 Gd6 Gd7 38.6(6) . . ?
O30 Gd6 Gd7 105.2(6) . . ?
O25 Gd6 Gd7 110.7(6) . . ?
O18 Gd6 Gd7 107.7(5) . . ?
O19 Gd6 Gd7 110.0(7) . . ?
O23 Gd6 Gd7 38.9(5) . . ?
O22 Gd6 Gd7 95.8(6) . . ?
Gd5 Gd6 Gd7 136.13(9) . . ?
O2 Gd7 O27 68.9(10) 2 . ?
O2 Gd7 O10 70.9(9) 2 2 ?
O27 Gd7 O10 69.9(9) . 2 ?
O2 Gd7 O23 126.4(8) 2 . ?
O27 Gd7 O23 97.4(8) . . ?
O10 Gd7 O23 154.6(9) 2 . ?
O2 Gd7 O29 151.1(10) 2 . ?
O27 Gd7 O29 138.0(9) . . ?
O10 Gd7 O29 105.0(8) 2 . ?
O23 Gd7 O29 69.1(7) . . ?
O2 Gd7 O1 73.5(9) 2 2 ?
O27 Gd7 O1 123.9(9) . 2 ?
O10 Gd7 O1 131.9(10) 2 2 ?
O23 Gd7 O1 73.5(8) . 2 ?
O29 Gd7 O1 91.3(9) . 2 ?
O2 Gd7 O28 81.1(10) 2 . ?
O27 Gd7 O28 137.6(9) . . ?
O10 Gd7 O28 72.4(10) 2 . ?
O23 Gd7 O28 124.7(9) . . ?
O29 Gd7 O28 70.7(9) . . ?
O1 Gd7 O28 71.1(9) 2 . ?
O2 Gd7 O26 138.2(11) 2 . ?
O27 Gd7 O26 69.6(10) . . ?
O10 Gd7 O26 90.9(9) 2 . ?
O23 Gd7 O26 63.8(7) . . ?
O29 Gd7 O26 68.9(11) . . ?
O1 Gd7 O26 136.9(9) 2 . ?
O28 Gd7 O26 130.0(9) . . ?
O2 Gd7 Gd1 39.1(7) 2 2 ?
O27 Gd7 Gd1 41.4(6) . 2 ?
O10 Gd7 Gd1 43.8(6) 2 2 ?
O23 Gd7 Gd1 135.8(5) . 2 ?
O29 Gd7 Gd1 148.6(5) . 2 ?
O1 Gd7 Gd1 112.4(6) 2 2 ?
O28 Gd7 Gd1 96.9(7) . 2 ?
O26 Gd7 Gd1 102.4(7) . 2 ?
O2 Gd7 Gd6 167.1(7) 2 . ?
O27 Gd7 Gd6 104.1(6) . . ?
O10 Gd7 Gd6 117.7(6) 2 . ?
O23 Gd7 Gd6 42.2(5) . . ?
O29 Gd7 Gd6 39.5(6) . . ?
O1 Gd7 Gd6 103.7(6) 2 . ?
O28 Gd7 Gd6 110.2(7) . . ?
O26 Gd7 Gd6 38.0(7) . . ?
Gd1 Gd7 Gd6 140.37(11) 2 . ?
C83 N1 C82 131(6) . . ?
C83 N1 C81 109(2) . . ?
C82 N1 C81 110(2) . . ?
C80 N2 C78 119(5) . . ?
C80 N2 C79 129(5) . . ?
C78 N2 C79 112(5) . . ?
C86 N3 C85 91(10) . . ?
C86 N3 C84 159(10) . . ?
C85 N3 C84 105(6) . . ?
C89 N4 C87 120(2) . . ?
C89 N4 C88 119(2) . . ?
C87 N4 C88 121(2) . . ?
C1 O1 Gd7 135(2) . 2 ?
C7 O2 Gd7 140(2) . 2 ?
C7 O2 Gd1 116(2) . . ?
Gd7 O2 Gd1 103.4(11) 2 . ?
C6 O3 Gd2 126(2) . . ?
C6 O3 Gd1 120(2) . . ?
Gd2 O3 Gd1 104.7(10) . . ?
C8 O4 Gd2 152(3) . . ?
C14 O5 Gd3 124(2) . . ?
C14 O5 Gd2 130(2) . . ?
Gd3 O5 Gd2 105.9(9) . . ?
C13 O6 Gd3 113(2) . . ?
C15 O7 Gd1 127(4) . . ?
C21 O8 Gd2 121(3) . . ?
C21 O8 Gd1 127(3) . . ?
Gd2 O8 Gd1 102.2(11) . . ?
C20 O9 Gd3 138(3) . . ?
C20 O9 Gd2 120(3) . . ?
Gd3 O9 Gd2 102.0(14) . . ?
C22 O10 Gd7 140(2) . 2 ?
C22 O10 Gd1 113(2) . . ?
Gd7 O10 Gd1 97.0(9) 2 . ?
C27 O11 Gd2 142(3) . . ?
C27 O11 Gd1 121(2) . . ?
Gd2 O11 Gd1 96.5(9) . . ?
C77 O12 Gd2 131(2) . . ?
C77 O12 Gd3 134(2) . . ?
Gd2 O12 Gd3 94.1(9) . . ?
C28 O13 Gd4 138(3) . . ?
C34 O14 Gd4 146(3) . . ?
C34 O14 Gd3 111(3) . . ?
Gd4 O14 Gd3 102.7(12) . . ?
C33 O15 Gd3 121(3) . . ?
C35 O16 Gd3 135(2) . . ?
C35 O16 Gd4 131(2) . . ?
Gd3 O16 Gd4 89.6(9) . . ?
C41 O17 Gd4 140(2) . . ?
C41 O17 Gd5 118(2) . . ?
Gd4 O17 Gd5 100.6(11) . . ?
C40 O18 Gd6 138(2) . . ?
C40 O18 Gd5 118(2) . . ?
Gd6 O18 Gd5 95.7(8) . . ?
C42 O19 Gd6 125(3) . . ?
C48 O20 Gd5 121(2) . . ?
C48 O20 Gd6 130(2) . . ?
Gd5 O20 Gd6 100.0(10) . . ?
C47 O21 Gd4 135(3) . . ?
C47 O21 Gd5 117(2) . . ?
Gd4 O21 Gd5 99.9(9) . . ?
C49 O22 Gd6 131(3) . . ?
C55 O23 Gd7 131(2) . . ?
C55 O23 Gd6 128(2) . . ?
Gd7 O23 Gd6 99.0(7) . . ?
C54 O24 H24A 109.5 . . ?
C56 O25 Gd6 139(2) . . ?
C62 O26 Gd6 142(3) . . ?
C62 O26 Gd7 108(3) . . ?
Gd6 O26 Gd7 100.8(12) . . ?
C61 O27 Gd7 120(3) . . ?
C61 O27 Gd1 126(2) . 2 ?
Gd7 O27 Gd1 99.8(11) . 2 ?
C63 O28 Gd7 135(3) . . ?
C69 O29 Gd7 133(2) . . ?
C69 O29 Gd6 118(2) . . ?
Gd7 O29 Gd6 101.9(11) . . ?
C68 O30 Gd5 134(2) . . ?
C68 O30 Gd6 119(2) . . ?
Gd5 O30 Gd6 98.5(11) . . ?
C70 O31 Gd5 131(3) . . ?
C76 O32 Gd5 130(2) . . ?
C76 O32 Gd4 119(3) . . ?
Gd5 O32 Gd4 102.9(10) . . ?
C75 O33 Gd3 136(2) . . ?
C75 O33 Gd4 118(2) . . ?
Gd3 O33 Gd4 105.2(14) . . ?
C83 O34 Gd2 137(4) . . ?
C80 O35 Gd5 127(3) . . ?
C86 O36 Gd4 164(8) . . ?
C89 O37 Gd1 123(2) . . ?
Gd1 O38 H38C 106.9 . . ?
Gd1 O38 H38A 111.2 . . ?
H38C O38 H38A 109.5 . . ?
Gd2 O39 H39C 109.5 . . ?
Gd2 O39 H39A 108.8 . . ?
H39C O39 H39A 110.1 . . ?
Gd4 O40 H40B 109.3 . . ?
Gd4 O40 H40A 107.7 . . ?
H40B O40 H40A 109.4 . . ?
Gd5 O41 H41B 108.4 . . ?
Gd5 O41 H41A 108.4 . . ?
H41B O41 H41A 110.0 . . ?
O1 C1 C2 120(4) . . ?
O1 C1 H1B 119.9 . . ?
C2 C1 H1B 119.9 . . ?
C3 C2 C7 121(4) . . ?
C3 C2 C1 111(4) . . ?
C7 C2 C1 128(4) . . ?
C2 C3 C4 118(5) . . ?
C2 C3 H3A 121.2 . . ?
C4 C3 H3A 121.2 . . ?
C3 C4 C5 112(6) . . ?
C3 C4 H4A 124.0 . . ?
C5 C4 H4A 124.0 . . ?
C4 C5 C6 119(6) . . ?
C4 C5 H5A 120.3 . . ?
C6 C5 H5A 120.3 . . ?
O3 C6 C7 113(3) . . ?
O3 C6 C5 132(4) . . ?
C7 C6 C5 113(3) . . ?
O2 C7 C6 119(3) . . ?
O2 C7 C2 119(3) . . ?
C6 C7 C2 118(3) . . ?
C9 C8 O4 101(4) . . ?
C9 C8 H8A 129.3 . . ?
O4 C8 H8A 129.3 . . ?
C14 C9 C8 135(4) . . ?
C14 C9 C10 119.9(18) . . ?
C8 C9 C10 105(4) . . ?
C11 C10 C9 119.5(18) . . ?
C11 C10 H10A 120.2 . . ?
C9 C10 H10A 120.2 . . ?
C12 C11 C10 120.9(18) . . ?
C12 C11 H11A 119.6 . . ?
C10 C11 H11A 119.6 . . ?
C13 C12 C11 118.9(18) . . ?
C13 C12 H12A 120.5 . . ?
C11 C12 H12A 120.5 . . ?
C12 C13 C14 120.2(18) . . ?
C12 C13 O6 118(3) . . ?
C14 C13 O6 121(3) . . ?
O5 C14 C9 130(3) . . ?
O5 C14 C13 110(3) . . ?
C9 C14 C13 120.0(18) . . ?
O7 C15 C16 133(5) . . ?
O7 C15 H15A 113.7 . . ?
C16 C15 H15A 113.7 . . ?
C17 C16 C21 122(5) . . ?
C17 C16 C15 123(6) . . ?
C21 C16 C15 114(4) . . ?
C18 C17 C16 129(6) . . ?
C18 C17 H17A 115.7 . . ?
C16 C17 H17A 115.7 . . ?
C17 C18 C19 109(6) . . ?
C17 C18 H18A 125.7 . . ?
C19 C18 H18A 125.7 . . ?
C20 C19 C18 130(6) . . ?
C20 C19 H19A 115.0 . . ?
C18 C19 H19A 115.0 . . ?
O9 C20 C19 128(5) . . ?
O9 C20 C21 116(5) . . ?
C19 C20 C21 115(6) . . ?
O8 C21 C16 129(4) . . ?
O8 C21 C20 115(5) . . ?
C16 C21 C20 115(5) . . ?
C23 C22 C27 120(4) . . ?
C23 C22 O10 122(4) . . ?
C27 C22 O10 118(3) . . ?
C24 C23 C22 122(4) . . ?
C24 C23 H23A 118.9 . . ?
C22 C23 H23A 118.9 . . ?
C23 C24 C25 123(5) . . ?
C23 C24 H24B 118.5 . . ?
C25 C24 H24B 118.5 . . ?
C24 C25 C26 113(4) . . ?
C24 C25 H25A 123.6 . . ?
C26 C25 H25A 123.6 . . ?
C25 C26 C27 126(4) . . ?
C25 C26 C77 115(4) . . ?
C27 C26 C77 119(3) . . ?
O11 C27 C22 121(4) . . ?
O11 C27 C26 123(4) . . ?
C22 C27 C26 115(4) . . ?
O13 C28 C29 122(5) . . ?
O13 C28 H28A 119.2 . . ?
C29 C28 H28A 119.2 . . ?
C34 C29 C30 128(5) . . ?
C34 C29 C28 126(6) . . ?
C30 C29 C28 106(6) . . ?
C31 C30 C29 115(6) . . ?
C31 C30 H30A 122.5 . . ?
C29 C30 H30A 122.5 . . ?
C30 C31 C32 125(6) . . ?
C30 C31 H31A 117.4 . . ?
C32 C31 H31A 117.4 . . ?
C33 C32 C31 112(5) . . ?
C33 C32 H32A 123.9 . . ?
C31 C32 H32A 123.9 . . ?
O15 C33 C34 116(5) . . ?
O15 C33 C32 121(4) . . ?
C34 C33 C32 123(5) . . ?
C29 C34 O14 121(5) . . ?
C29 C34 C33 116(6) . . ?
O14 C34 C33 123(5) . . ?
O16 C35 C36 126(4) . . ?
O16 C35 H35A 116.8 . . ?
C36 C35 H35A 116.8 . . ?
C35 C36 C37 115(4) . . ?
C35 C36 C41 131(4) . . ?
C37 C36 C41 113(4) . . ?
C38 C37 C36 125(4) . . ?
C38 C37 H37A 117.7 . . ?
C36 C37 H37A 117.7 . . ?
C39 C38 C37 120(4) . . ?
C39 C38 H38B 120.0 . . ?
C37 C38 H38B 120.0 . . ?
C38 C39 C40 119(4) . . ?
C38 C39 H39B 120.7 . . ?
C40 C39 H39B 120.7 . . ?
C41 C40 O18 117(3) . . ?
C41 C40 C39 121(4) . . ?
O18 C40 C39 121(3) . . ?
C40 C41 O17 121(3) . . ?
C40 C41 C36 122(4) . . ?
O17 C41 C36 116(3) . . ?
O19 C42 C43 137(5) . . ?
O19 C42 H42A 111.7 . . ?
C43 C42 H42A 111.7 . . ?
C48 C43 C42 123(4) . . ?
C48 C43 C44 122(4) . . ?
C42 C43 C44 113(4) . . ?
C45 C44 C43 112(4) . . ?
C45 C44 H44A 123.8 . . ?
C43 C44 H44A 123.8 . . ?
C44 C45 C46 124(4) . . ?
C44 C45 H45A 118.2 . . ?
C46 C45 H45A 118.2 . . ?
C47 C46 C45 118(4) . . ?
C47 C46 H46A 120.9 . . ?
C45 C46 H46A 120.9 . . ?
C48 C47 O21 121(4) . . ?
C48 C47 C46 117(4) . . ?
O21 C47 C46 122(4) . . ?
C43 C48 C47 126(4) . . ?
C43 C48 O20 118(3) . . ?
C47 C48 O20 112(4) . . ?
O22 C49 C50 135(4) . . ?
O22 C49 H49A 112.4 . . ?
C50 C49 H49A 112.4 . . ?
C55 C50 C49 114(4) . . ?
C55 C50 C51 127(4) . . ?
C49 C50 C51 118(4) . . ?
C52 C51 C50 114(4) . . ?
C52 C51 H51A 122.8 . . ?
C50 C51 H51A 122.8 . . ?
C51 C52 C53 125(4) . . ?
C51 C52 H52A 117.6 . . ?
C53 C52 H52A 117.6 . . ?
C52 C53 C54 117(5) . . ?
C52 C53 H53A 121.5 . . ?
C54 C53 H53A 121.5 . . ?
C53 C54 C55 125(5) . . ?
C53 C54 O24 118(5) . . ?
C55 C54 O24 116(4) . . ?
O23 C55 C50 136(4) . . ?
O23 C55 C54 114(4) . . ?
C50 C55 C54 111(4) . . ?
O25 C56 C57 112(4) . . ?
O25 C56 H56A 123.8 . . ?
C57 C56 H56A 123.8 . . ?
C58 C57 C62 121(5) . . ?
C58 C57 C56 105(5) . . ?
C62 C57 C56 134(5) . . ?
C57 C58 C59 125(6) . . ?
C57 C58 H58A 117.4 . . ?
C59 C58 H58A 117.4 . . ?
C60 C59 C58 117(7) . . ?
C60 C59 H59A 121.7 . . ?
C58 C59 H59A 121.7 . . ?
C59 C60 C61 117(5) . . ?
C59 C60 H60A 121.5 . . ?
C61 C60 H60A 121.5 . . ?
O27 C61 C60 124(4) . . ?
O27 C61 C62 107(4) . . ?
C60 C61 C62 129(4) . . ?
O26 C62 C61 134(4) . . ?
O26 C62 C57 114(5) . . ?
C61 C62 C57 111(4) . . ?
O28 C63 C64 124(5) . . ?
O28 C63 H63A 117.8 . . ?
C64 C63 H63A 117.8 . . ?
C65 C64 C69 126(5) . . ?
C65 C64 C63 113(4) . . ?
C69 C64 C63 121(4) . . ?
C64 C65 C66 116(5) . . ?
C64 C65 H65A 121.8 . . ?
C66 C65 H65A 121.8 . . ?
C65 C66 C67 123(5) . . ?
C65 C66 H66A 118.7 . . ?
C67 C66 H66A 118.7 . . ?
C68 C67 C66 115(4) . . ?
C68 C67 H67A 122.5 . . ?
C66 C67 H67A 122.5 . . ?
C67 C68 O30 121(4) . . ?
C67 C68 C69 129(5) . . ?
O30 C68 C69 110(4) . . ?
O29 C69 C68 123(4) . . ?
O29 C69 C64 126(4) . . ?
C68 C69 C64 111(4) . . ?
O31 C70 C71 123(5) . . ?
O31 C70 H70A 118.5 . . ?
C71 C70 H70A 118.5 . . ?
C72 C71 C76 132(4) . . ?
C72 C71 C70 110(4) . . ?
C76 C71 C70 118(4) . . ?
C71 C72 C73 113(4) . . ?
C71 C72 H72A 123.7 . . ?
C73 C72 H72A 123.7 . . ?
C74 C73 C72 117(4) . . ?
C74 C73 H73A 121.6 . . ?
C72 C73 H73A 121.6 . . ?
C75 C74 C73 129(4) . . ?
C75 C74 H74A 115.6 . . ?
C73 C74 H74A 115.6 . . ?
O33 C75 C74 124(4) . . ?
O33 C75 C76 119(4) . . ?
C74 C75 C76 117(5) . . ?
O32 C76 C71 131(4) . . ?
O32 C76 C75 116(4) . . ?
C71 C76 C75 112(4) . . ?
O12 C77 C26 130(3) . . ?
O12 C77 H77A 114.8 . . ?
C26 C77 H77A 114.8 . . ?
N2 C78 H78A 109.5 . . ?
N2 C78 H78B 109.5 . . ?
H78A C78 H78B 109.5 . . ?
N2 C78 H78C 109.5 . . ?
H78A C78 H78C 109.5 . . ?
H78B C78 H78C 109.5 . . ?
N2 C79 H79A 109.5 . . ?
N2 C79 H79B 109.5 . . ?
H79A C79 H79B 109.5 . . ?
N2 C79 H79C 109.5 . . ?
H79A C79 H79C 109.5 . . ?
H79B C79 H79C 109.5 . . ?
O35 C80 N2 116(5) . . ?
O35 C80 H80A 122.2 . . ?
N2 C80 H80A 122.2 . . ?
N1 C81 H81A 109.5 . . ?
N1 C81 H81B 109.5 . . ?
H81A C81 H81B 109.5 . . ?
N1 C81 H81C 109.5 . . ?
H81A C81 H81C 109.5 . . ?
H81B C81 H81C 109.5 . . ?
N1 C82 H82A 109.5 . . ?
N1 C82 H82B 109.5 . . ?
H82A C82 H82B 109.5 . . ?
N1 C82 H82C 109.5 . . ?
H82A C82 H82C 109.5 . . ?
H82B C82 H82C 109.5 . . ?
O34 C83 N1 96(4) . . ?
O34 C83 H83A 132.0 . . ?
N1 C83 H83A 132.0 . . ?
N3 C84 H84A 109.5 . . ?
N3 C84 H84B 109.5 . . ?
H84A C84 H84B 109.5 . . ?
N3 C84 H84C 109.5 . . ?
H84A C84 H84C 109.5 . . ?
H84B C84 H84C 109.5 . . ?
N3 C85 C86 33(4) . . ?
N3 C85 H85A 109.5 . . ?
C86 C85 H85A 77.2 . . ?
N3 C85 H85B 109.5 . . ?
C86 C85 H85B 129.7 . . ?
H85A C85 H85B 109.5 . . ?
N3 C85 H85C 109.5 . . ?
C86 C85 H85C 114.8 . . ?
H85A C85 H85C 109.5 . . ?
H85B C85 H85C 109.5 . . ?
N3 C86 O36 149(10) . . ?
N3 C86 C85 56(8) . . ?
O36 C86 C85 125(10) . . ?
N3 C86 H86A 105.7 . . ?
O36 C86 H86A 105.7 . . ?
C85 C86 H86A 88.1 . . ?
N4 C87 H87A 109.5 . . ?
N4 C87 H87B 109.5 . . ?
H87A C87 H87B 109.5 . . ?
N4 C87 H87C 109.5 . . ?
H87A C87 H87C 109.5 . . ?
H87B C87 H87C 109.5 . . ?
N4 C88 H88A 109.5 . . ?
N4 C88 H88B 109.5 . . ?
H88A C88 H88B 109.5 . . ?
N4 C88 H88C 109.5 . . ?
H88A C88 H88C 109.5 . . ?
H88B C88 H88C 109.5 . . ?
O37 C89 N4 111(3) . . ?
O37 C89 H89A 124.5 . . ?
N4 C89 H89A 124.5 . . ?

loop_
_geom_bond_atom_site_label_1
_geom_bond_atom_site_label_2
_geom_bond_distance
_geom_bond_site_symmetry_2
_geom_bond_publ_flag
Gd1 O3 2.35(3) . ?
Gd1 O2 2.36(3) . ?
Gd1 O8 2.41(2) . ?
Gd1 O27 2.45(2) 2 ?
Gd1 O7 2.51(4) . ?
Gd1 O11 2.51(2) . ?
Gd1 O37 2.51(2) . ?
Gd1 O10 2.55(2) . ?
Gd1 O38 2.61(4) . ?
Gd1 Gd7 3.648(4) 2 ?
Gd1 Gd2 3.686(3) . ?
Gd2 O3 2.30(3) . ?
Gd2 O8 2.33(3) . ?
Gd2 O34 2.45(4) . ?
Gd2 O5 2.40(2) . ?
Gd2 O11 2.43(2) . ?
Gd2 O9 2.45(3) . ?
Gd2 O4 2.52(3) . ?
Gd2 O12 2.56(2) . ?
Gd2 O39 2.75(5) . ?
Gd2 Gd3 3.761(3) . ?
Gd3 O15 2.28(3) . ?
Gd3 O5 2.31(2) . ?
Gd3 O33 2.35(3) . ?
Gd3 O6 2.36(3) . ?
Gd3 O9 2.39(3) . ?
Gd3 O14 2.45(3) . ?
Gd3 O12 2.58(3) . ?
Gd3 O16 2.62(2) . ?
Gd3 Gd4 3.762(3) . ?
Gd4 O14 2.36(3) . ?
Gd4 O21 2.38(2) . ?
Gd4 O33 2.38(3) . ?
Gd4 O17 2.40(3) . ?
Gd4 O32 2.40(3) . ?
Gd4 O36 2.42(4) . ?
Gd4 O40 2.49(3) . ?
Gd4 O13 2.54(3) . ?
Gd4 O16 2.71(3) . ?
Gd4 Gd5 3.684(3) . ?
Gd5 O32 2.31(2) . ?
Gd5 O20 2.37(3) . ?
Gd5 O17 2.39(3) . ?
Gd5 O30 2.40(2) . ?
Gd5 O21 2.44(3) . ?
Gd5 O35 2.47(3) . ?
Gd5 O18 2.48(2) . ?
Gd5 O41 2.56(2) . ?
Gd5 O31 2.61(3) . ?
Gd5 Gd6 3.651(3) . ?
Gd6 O26 2.32(3) . ?
Gd6 O20 2.40(3) . ?
Gd6 O29 2.41(2) . ?
Gd6 O30 2.42(3) . ?
Gd6 O25 2.43(3) . ?
Gd6 O18 2.45(2) . ?
Gd6 O19 2.50(3) . ?
Gd6 O23 2.522(19) . ?
Gd6 O22 2.60(3) . ?
Gd6 Gd7 3.712(3) . ?
Gd7 O2 2.29(3) 2 ?
Gd7 O27 2.32(3) . ?
Gd7 O10 2.32(3) 2 ?
Gd7 O23 2.36(2) . ?
Gd7 O29 2.37(2) . ?
Gd7 O1 2.38(3) 2 ?
Gd7 O28 2.46(3) . ?
Gd7 O26 2.49(3) . ?
Gd7 Gd1 3.648(4) 2 ?
N1 C83 1.449(6) . ?
N1 C82 1.450(6) . ?
N1 C81 1.450(4) . ?
N2 C80 1.33(5) . ?
N2 C78 1.39(5) . ?
N2 C79 1.448(6) . ?
N3 C86 1.00(10) . ?
N3 C85 1.51(8) . ?
N3 C84 1.59(8) . ?
N4 C89 1.434(5) . ?
N4 C87 1.434(5) . ?
N4 C88 1.436(5) . ?
O1 C1 1.447(6) . ?
O1 Gd7 2.38(3) 2 ?
O2 C7 1.447(6) . ?
O2 Gd7 2.28(3) 2 ?
O3 C6 1.447(6) . ?
O4 C8 1.450(6) . ?
O5 C14 1.41(3) . ?
O6 C13 1.49(4) . ?
O7 C15 1.28(5) . ?
O8 C21 1.40(6) . ?
O9 C20 1.31(5) . ?
O10 C22 1.43(4) . ?
O10 Gd7 2.32(3) 2 ?
O11 C27 1.24(4) . ?
O12 C77 1.25(3) . ?
O13 C28 1.29(5) . ?
O14 C34 1.32(5) . ?
O15 C33 1.31(5) . ?
O16 C35 1.26(4) . ?
O17 C41 1.39(4) . ?
O18 C40 1.38(4) . ?
O19 C42 1.26(5) . ?
O20 C48 1.46(4) . ?
O21 C47 1.37(4) . ?
O22 C49 1.19(4) . ?
O23 C55 1.30(4) . ?
O24 C54 1.45(6) . ?
O24 H24A 0.8200 . ?
O25 C56 1.33(4) . ?
O26 C62 1.19(4) . ?
O27 C61 1.41(5) . ?
O27 Gd1 2.45(2) 2 ?
O28 C63 1.20(5) . ?
O29 C69 1.29(4) . ?
O30 C68 1.44(4) . ?
O31 C70 1.30(5) . ?
O32 C76 1.26(4) . ?
O33 C75 1.28(5) . ?
O34 C83 1.299(6) . ?
O35 C80 1.28(5) . ?
O36 C86 1.300(6) . ?
O37 C89 1.25(4) . ?
O38 H38C 0.8442 . ?
O38 H38A 0.8517 . ?
O39 H39C 0.8455 . ?
O39 H39A 0.8539 . ?
O40 H40B 0.8465 . ?
O40 H40A 0.8502 . ?
O41 H41B 0.8500 . ?
O41 H41A 0.8452 . ?
C1 C2 1.449(6) . ?
C1 H1B 0.9300 . ?
C2 C3 1.448(6) . ?
C2 C7 1.449(6) . ?
C3 C4 1.449(6) . ?
C3 H3A 0.9300 . ?
C4 C5 1.449(6) . ?
C4 H4A 0.9300 . ?
C5 C6 1.450(6) . ?
C5 H5A 0.9300 . ?
C6 C7 1.448(6) . ?
C8 C9 1.449(6) . ?
C8 H8A 0.9300 . ?
C9 C14 1.449(5) . ?
C9 C10 1.450(6) . ?
C10 C11 1.449(5) . ?
C10 H10A 0.9300 . ?
C11 C12 1.449(5) . ?
C11 H11A 0.9300 . ?
C12 C13 1.449(5) . ?
C12 H12A 0.9300 . ?
C13 C14 1.449(5) . ?
C15 C16 1.47(6) . ?
C15 H15A 0.9300 . ?
C16 C17 1.36(6) . ?
C16 C21 1.42(6) . ?
C17 C18 1.30(6) . ?
C17 H17A 0.9300 . ?
C18 C19 1.47(6) . ?
C18 H18A 0.9300 . ?
C19 C20 1.36(7) . ?
C19 H19A 0.9300 . ?
C20 C21 1.451(6) . ?
C22 C23 1.34(4) . ?
C22 C27 1.37(5) . ?
C23 C24 1.32(5) . ?
C23 H23A 0.9300 . ?
C24 C25 1.36(5) . ?
C24 H24B 0.9300 . ?
C25 C26 1.38(5) . ?
C25 H25A 0.9300 . ?
C26 C27 1.39(5) . ?
C26 C77 1.48(5) . ?
C28 C29 1.448(6) . ?
C28 H28A 0.9300 . ?
C29 C34 1.33(6) . ?
C29 C30 1.36(7) . ?
C30 C31 1.30(6) . ?
C30 H30A 0.9300 . ?
C31 C32 1.450(6) . ?
C31 H31A 0.9300 . ?
C32 C33 1.44(6) . ?
C32 H32A 0.9300 . ?
C33 C34 1.35(6) . ?
C35 C36 1.34(4) . ?
C35 H35A 0.9300 . ?
C36 C37 1.39(5) . ?
C36 C41 1.41(5) . ?
C37 C38 1.38(5) . ?
C37 H37A 0.9300 . ?
C38 C39 1.29(4) . ?
C38 H38B 0.9300 . ?
C39 C40 1.43(5) . ?
C39 H39B 0.9300 . ?
C40 C41 1.33(4) . ?
C42 C43 1.44(5) . ?
C42 H42A 0.9300 . ?
C43 C48 1.32(4) . ?
C43 C44 1.451(6) . ?
C44 C45 1.40(5) . ?
C44 H44A 0.9300 . ?
C45 C46 1.47(5) . ?
C45 H45A 0.9300 . ?
C46 C47 1.39(5) . ?
C46 H46A 0.9300 . ?
C47 C48 1.36(4) . ?
C49 C50 1.36(5) . ?
C49 H49A 0.9300 . ?
C50 C55 1.34(5) . ?
C50 C51 1.48(5) . ?
C51 C52 1.33(5) . ?
C51 H51A 0.9300 . ?
C52 C53 1.36(6) . ?
C52 H52A 0.9300 . ?
C53 C54 1.38(6) . ?
C53 H53A 0.9300 . ?
C54 C55 1.46(5) . ?
C56 C57 1.451(6) . ?
C56 H56A 0.9300 . ?
C57 C58 1.36(6) . ?
C57 C62 1.451(6) . ?
C58 C59 1.48(7) . ?
C58 H58A 0.9300 . ?
C59 C60 1.36(7) . ?
C59 H59A 0.9300 . ?
C60 C61 1.43(5) . ?
C60 H60A 0.9300 . ?
C61 C62 1.45(5) . ?
C63 C64 1.47(5) . ?
C63 H63A 0.9300 . ?
C64 C65 1.40(5) . ?
C64 C69 1.451(6) . ?
C65 C66 1.40(5) . ?
C65 H65A 0.9300 . ?
C66 C67 1.49(5) . ?
C66 H66A 0.9300 . ?
C67 C68 1.31(5) . ?
C67 H67A 0.9300 . ?
C68 C69 1.46(5) . ?
C70 C71 1.46(5) . ?
C70 H70A 0.9300 . ?
C71 C72 1.43(6) . ?
C71 C76 1.451(6) . ?
C72 C73 1.450(6) . ?
C72 H72A 0.9300 . ?
C73 C74 1.44(5) . ?
C73 H73A 0.9300 . ?
C74 C75 1.39(5) . ?
C74 H74A 0.9300 . ?
C75 C76 1.47(5) . ?
C77 H77A 0.9300 . ?
C78 H78A 0.9600 . ?
C78 H78B 0.9600 . ?
C78 H78C 0.9600 . ?
C79 H79A 0.9600 . ?
C79 H79B 0.9600 . ?
C79 H79C 0.9600 . ?
C80 H80A 0.9300 . ?
C81 H81A 0.9600 . ?
C81 H81B 0.9600 . ?
C81 H81C 0.9600 . ?
C82 H82A 0.9600 . ?
C82 H82B 0.9600 . ?
C82 H82C 0.9600 . ?
C83 H83A 0.9300 . ?
C84 H84A 0.9600 . ?
C84 H84B 0.9600 . ?
C84 H84C 0.9600 . ?
C85 C86 1.83(12) . ?
C85 H85A 0.9600 . ?
C85 H85B 0.9600 . ?
C85 H85C 0.9600 . ?
C86 H86A 0.9300 . ?
C87 H87A 0.9600 . ?
C87 H87B 0.9600 . ?
C87 H87C 0.9600 . ?
C88 H88A 0.9600 . ?
C88 H88B 0.9600 . ?
C88 H88C 0.9600 . ?
C89 H89A 0.9300 . ?

loop_
_platon_squeeze_void_nr
_platon_squeeze_void_average_x
_platon_squeeze_void_average_y
_platon_squeeze_void_average_z
_platon_squeeze_void_volume
_platon_squeeze_void_count_electrons
_platon_squeeze_void_content
1 -0.006 0.494 -0.002 8786 1081 ' '
2 0.195 0.649 0.118 6 1 ' '
3 0.195 0.351 0.618 6 0 ' '
4 0.305 0.149 0.382 6 1 ' '
5 0.305 0.851 0.882 5 0 ' '
6 0.695 0.149 0.118 6 1 ' '
7 0.695 0.851 0.618 6 0 ' '
8 0.805 0.649 0.382 6 1 ' '
9 0.805 0.351 0.882 5 0 ' '
